data_7009201
loop_
_publ_author_name
'Li, Zhaohui'
'Loh, Zhi-Heng'
'Audi Fong, S.-W.'
'Yan, Yaw-Kai'
'Henderson, William'
'Mok, K. F.'
'Hor, T. S. Andy'

_publ_section_title
;
 Ligand-stabilization of an unusual square-based pyramidal geometry of
 Cd(II) and Zn(II) in an heterometallic {MPt2S2} core
 (M&#x2005;=&#x2005;Cd, Zn)
;
_journal_issue 7
_journal_name_full 'Journal of the Chemical Society, Dalton Transactions'
_journal_page_first 1027
_journal_paper_doi 10.1039/a909254d
_journal_year 2000
_chemical_formula_sum 'C82 H68 Cl F6 N2 P5 Pt2 S2 Zn'
_chemical_formula_weight 1905.35
_chemical_name_systematic
; 
 ? 
;
_space_group_IT_number 2
_symmetry_cell_setting triclinic
_symmetry_space_group_name_Hall '-P 1'
_symmetry_space_group_name_H-M 'P -1'
_atom_sites_solution_hydrogens geom
_atom_sites_solution_primary direct
_atom_sites_solution_secondary difmap
_audit_creation_method SHELXL-97
_cell_angle_alpha 83.434(1)
_cell_angle_beta 88.522(1)
_cell_angle_gamma 83.281(1)
_cell_formula_units_Z 4
_cell_length_a 14.5319(2)
_cell_length_b 20.0832(2)
_cell_length_c 29.2213(3)
_cell_measurement_temperature 293(2)
_cell_volume 8413.36(17)
_computing_cell_refinement 'Siemens XSCANS'
_computing_data_collection 'Siemens XSCANS'
_computing_data_reduction 'Siemens SHELXTL'
_computing_molecular_graphics 'Siemens SHELXTL'
_computing_publication_material 'Siemens SHELXTL'
_computing_structure_refinement 'SHELXL-97 (Sheldrick, 1997)'
_computing_structure_solution 'SHELXS-97 (Sheldrick, 1990)'
_diffrn_ambient_temperature 293(2)
_diffrn_measured_fraction_theta_full 0.972
_diffrn_measured_fraction_theta_max 0.972
_diffrn_measurement_method '\w scans'
_diffrn_radiation_monochromator graphite
_diffrn_radiation_source 'fine-focus sealed tube'
_diffrn_radiation_type MoK\a
_diffrn_radiation_wavelength 0.71073
_diffrn_reflns_av_R_equivalents 0.0415
_diffrn_reflns_av_sigmaI/netI 0.0703
_diffrn_reflns_limit_h_max 18
_diffrn_reflns_limit_h_min -18
_diffrn_reflns_limit_k_max 24
_diffrn_reflns_limit_k_min -23
_diffrn_reflns_limit_l_max 36
_diffrn_reflns_limit_l_min -36
_diffrn_reflns_number 66741
_diffrn_reflns_theta_full 26.33
_diffrn_reflns_theta_max 26.33
_diffrn_reflns_theta_min 1.58
_exptl_absorpt_coefficient_mu 3.831
_exptl_absorpt_correction_T_max 0.894
_exptl_absorpt_correction_T_min 0.511
_exptl_absorpt_correction_type 'Sadabs (Sheldrick, 1996)'
_exptl_crystal_colour 'Pale yellow'
_exptl_crystal_density_diffrn 1.504
_exptl_crystal_density_method 'not measured'
_exptl_crystal_description 'Rectangula crystal fragment in capillary'
_exptl_crystal_F_000 3752
_exptl_crystal_size_max 0.45
_exptl_crystal_size_mid 0.30
_exptl_crystal_size_min 0.13
_refine_diff_density_max 3.444
_refine_diff_density_min -1.987
_refine_diff_density_rms 0.222
_refine_ls_extinction_method none
_refine_ls_goodness_of_fit_ref 1.054
_refine_ls_hydrogen_treatment mixed
_refine_ls_matrix_type fullcycle
_refine_ls_number_parameters 1759
_refine_ls_number_reflns 33316
_refine_ls_number_restraints 0
_refine_ls_restrained_S_all 1.054
_refine_ls_R_factor_all 0.0753
_refine_ls_R_factor_gt 0.0508
_refine_ls_shift/su_max 0.080
_refine_ls_shift/su_mean 0.001
_refine_ls_structure_factor_coef Fsqd
_refine_ls_weighting_details 'calc w=1/[\s^2^(Fo^2^)+(0.0736P)^2^+13.9958P] where P=(Fo^2^+2Fc^2^)/3'
_refine_ls_weighting_scheme calc
_refine_ls_wR_factor_gt 0.1345
_refine_ls_wR_factor_ref 0.1477
_reflns_number_gt 24966
_reflns_number_total 33316
_reflns_threshold_expression >2sigma(I)
_cod_data_source_file a909254d.txt
_cod_data_source_block '[Pt2(PPh3)4((3-S)2ZnCl(bipy)]'
_cod_depositor_comments
;
The following automatic conversions were performed:
'_symmetry_cell_setting' value 'Triclinic' changed to 'triclinic'
according to '/home/saulius/struct/CIF-dictionaries/cif_core.dic'
dictionary named 'cif_core.dic' version 2.4.1 from 2010-06-29.

Automatic conversion script
Id: cif_fix_enum 1527 2010-12-29 10:47:43Z saulius 
;
_cod_original_sg_symbol_H-M P(-1)
_cod_database_code 7009201

loop_
_symmetry_equiv_pos_as_xyz
'x, y, z'
'-x, -y, -z'

loop_
_atom_site_label
_atom_site_type_symbol
_atom_site_fract_x
_atom_site_fract_y
_atom_site_fract_z
_atom_site_U_iso_or_equiv
_atom_site_adp_type
_atom_site_occupancy
_atom_site_symmetry_multiplicity
_atom_site_calc_flag
_atom_site_refinement_flags
_atom_site_disorder_assembly
_atom_site_disorder_group
Pt1A Pt -0.315374(18) -0.236546(14) 0.218998(9) 0.029 Uani 1 1 d . . .
Pt2A Pt -0.232647(19) -0.173070(15) 0.121274(10) 0.033 Uani 1 1 d . . .
Zn1A Zn -0.16484(6) -0.12752(5) 0.21309(3) 0.041 Uani 1 1 d . . .
Cl1A Cl -0.18772(15) -0.11199(12) 0.28946(8) 0.053 Uani 1 1 d . . .
S1A S -0.16477(13) -0.23881(10) 0.18640(7) 0.036 Uani 1 1 d . . .
S2A S -0.32503(13) -0.12606(10) 0.18059(6) 0.035 Uani 1 1 d . . .
P1A P -0.27344(14) -0.34599(10) 0.25002(7) 0.036 Uani 1 1 d . . .
P2A P -0.46142(13) -0.22327(10) 0.25024(7) 0.034 Uani 1 1 d . . .
P3A P -0.32883(15) -0.10465(11) 0.06889(7) 0.039 Uani 1 1 d . . .
P4A P -0.12110(16) -0.22428(12) 0.07482(8) 0.045 Uani 1 1 d . . .
N1A N -0.0120(5) -0.1382(4) 0.2152(3) 0.055 Uani 1 1 d . . .
N2A N -0.1241(5) -0.0316(4) 0.1823(2) 0.048 Uani 1 1 d . . .
C1A C -0.2670(5) -0.4077(4) 0.2084(3) 0.044 Uani 1 1 d . . .
C2A C -0.2757(7) -0.3871(5) 0.1614(3) 0.060 Uani 1 1 d . . .
H2A H -0.2832 -0.3414 0.1506 0.072 Uiso 1 1 calc R . .
C3A C -0.2731(9) -0.4349(6) 0.1309(4) 0.083 Uani 1 1 d . . .
H3A H -0.2807 -0.4205 0.0997 0.100 Uiso 1 1 calc R . .
C4A C -0.2597(9) -0.5026(6) 0.1447(5) 0.087 Uani 1 1 d . . .
H4A H -0.2562 -0.5336 0.1232 0.104 Uiso 1 1 calc R . .
C5A C -0.2519(7) -0.5232(5) 0.1895(5) 0.083 Uani 1 1 d . . .
H5A H -0.2439 -0.5692 0.1992 0.100 Uiso 1 1 calc R . .
C6A C -0.2553(6) -0.4769(5) 0.2230(4) 0.061 Uani 1 1 d . . .
H6A H -0.2498 -0.4924 0.2542 0.073 Uiso 1 1 calc R . .
C7A C -0.1556(6) -0.3512(4) 0.2731(3) 0.044 Uani 1 1 d . . .
C8A C -0.0843(7) -0.3977(5) 0.2601(4) 0.070 Uani 1 1 d . . .
H8A H -0.0940 -0.4272 0.2389 0.084 Uiso 1 1 calc R . .
C9A C 0.0031(8) -0.3988(6) 0.2798(5) 0.092 Uani 1 1 d . . .
H9A H 0.0514 -0.4291 0.2706 0.111 Uiso 1 1 calc R . .
C10A C 0.0198(8) -0.3585(6) 0.3110(4) 0.086 Uani 1 1 d . . .
H10A H 0.0770 -0.3633 0.3253 0.103 Uiso 1 1 calc R . .
C11A C -0.0506(7) -0.3087(6) 0.3218(3) 0.067 Uani 1 1 d . . .
H11A H -0.0388 -0.2776 0.3415 0.081 Uiso 1 1 calc R . .
C12A C -0.1374(6) -0.3059(5) 0.3031(3) 0.056 Uani 1 1 d . . .
H12A H -0.1841 -0.2731 0.3107 0.067 Uiso 1 1 calc R . .
C13A C -0.3374(6) -0.3880(4) 0.2985(3) 0.048 Uani 1 1 d . . .
C14A C -0.4192(6) -0.4154(5) 0.2887(4) 0.060 Uani 1 1 d . . .
H14A H -0.4394 -0.4135 0.2586 0.072 Uiso 1 1 calc R . .
C15A C -0.4688(8) -0.4454(5) 0.3256(4) 0.079 Uani 1 1 d . . .
H15A H -0.5241 -0.4619 0.3199 0.094 Uiso 1 1 calc R . .
C16A C -0.4381(9) -0.4509(6) 0.3698(4) 0.086 Uani 1 1 d . . .
H16A H -0.4707 -0.4734 0.3933 0.104 Uiso 1 1 calc R . .
C17A C -0.3597(9) -0.4237(6) 0.3799(4) 0.084 Uani 1 1 d . . .
H17A H -0.3409 -0.4260 0.4102 0.101 Uiso 1 1 calc R . .
C18A C -0.3085(7) -0.3925(5) 0.3443(4) 0.066 Uani 1 1 d . . .
H18A H -0.2548 -0.3746 0.3510 0.079 Uiso 1 1 calc R . .
C19A C -0.5392(5) -0.2797(4) 0.2318(3) 0.041 Uani 1 1 d . . .
C20A C -0.5118(7) -0.3152(4) 0.1940(3) 0.051 Uani 1 1 d . . .
H20A H -0.4553 -0.3085 0.1796 0.061 Uiso 1 1 calc R . .
C21A C -0.5648(7) -0.3595(5) 0.1774(4) 0.066 Uani 1 1 d . . .
H21A H -0.5436 -0.3821 0.1525 0.079 Uiso 1 1 calc R . .
C22A C -0.6476(9) -0.3702(5) 0.1975(4) 0.080 Uani 1 1 d . . .
H22A H -0.6835 -0.4003 0.1866 0.096 Uiso 1 1 calc R . .
C23A C -0.6794(6) -0.3343(6) 0.2361(4) 0.078 Uani 1 1 d . . .
H23A H -0.7358 -0.3416 0.2504 0.093 Uiso 1 1 calc R . .
C24A C -0.6266(6) -0.2893(5) 0.2517(3) 0.054 Uani 1 1 d . . .
H24A H -0.6489 -0.2649 0.2756 0.065 Uiso 1 1 calc R . .
C25A C -0.4518(5) -0.2325(4) 0.3132(3) 0.039 Uani 1 1 d . . .
C26A C -0.5062(6) -0.2678(5) 0.3449(3) 0.054 Uani 1 1 d . . .
H26A H -0.5530 -0.2897 0.3342 0.064 Uiso 1 1 calc R . .
C27A C -0.4927(7) -0.2712(6) 0.3919(3) 0.069 Uani 1 1 d . . .
H27A H -0.5292 -0.2956 0.4126 0.082 Uiso 1 1 calc R . .
C28A C -0.4237(8) -0.2376(6) 0.4074(3) 0.079 Uani 1 1 d . . .
H28A H -0.4147 -0.2389 0.4389 0.094 Uiso 1 1 calc R . .
C29A C -0.3689(8) -0.2027(7) 0.3774(4) 0.084 Uani 1 1 d . . .
H29A H -0.3226 -0.1807 0.3883 0.101 Uiso 1 1 calc R . .
C30A C -0.3827(6) -0.2003(5) 0.3300(3) 0.057 Uani 1 1 d . . .
H30A H -0.3449 -0.1767 0.3094 0.069 Uiso 1 1 calc R . .
C31A C -0.5293(5) -0.1412(4) 0.2363(3) 0.041 Uani 1 1 d . . .
C32A C -0.5446(7) -0.0939(5) 0.2689(4) 0.065 Uani 1 1 d . . .
H32A H -0.5216 -0.1047 0.2986 0.077 Uiso 1 1 calc R . .
C33A C -0.5946(8) -0.0305(6) 0.2562(5) 0.088 Uani 1 1 d . . .
H33A H -0.6044 0.0008 0.2774 0.105 Uiso 1 1 calc R . .
C34A C -0.6301(7) -0.0141(5) 0.2114(5) 0.085 Uani 1 1 d . . .
H34A H -0.6631 0.0278 0.2029 0.102 Uiso 1 1 calc R . .
C35A C -0.6153(7) -0.0605(6) 0.1807(4) 0.073 Uani 1 1 d . . .
H35A H -0.6392 -0.0500 0.1512 0.088 Uiso 1 1 calc R . .
C36A C -0.5644(6) -0.1241(5) 0.1926(4) 0.060 Uani 1 1 d . . .
H36A H -0.5546 -0.1547 0.1709 0.072 Uiso 1 1 calc R . .
C37A C -0.3487(6) -0.0159(4) 0.0800(3) 0.043 Uani 1 1 d . . .
C38A C -0.4126(6) 0.0049(5) 0.1138(3) 0.052 Uani 1 1 d . . .
H38A H -0.4464 -0.0266 0.1303 0.062 Uiso 1 1 calc R . .
C39A C -0.4262(7) 0.0710(5) 0.1233(4) 0.064 Uani 1 1 d . . .
H39A H -0.4670 0.0835 0.1466 0.077 Uiso 1 1 calc R . .
C40A C -0.3780(9) 0.1195(6) 0.0974(4) 0.085 Uani 1 1 d . . .
H40A H -0.3883 0.1645 0.1030 0.102 Uiso 1 1 calc R . .
C41A C -0.3170(9) 0.1008(6) 0.0645(4) 0.082 Uani 1 1 d . . .
H41A H -0.2854 0.1331 0.0474 0.098 Uiso 1 1 calc R . .
C42A C -0.3003(7) 0.0334(5) 0.0556(3) 0.061 Uani 1 1 d . . .
H42A H -0.2567 0.0213 0.0334 0.073 Uiso 1 1 calc R . .
C43A C -0.3008(7) -0.0993(4) 0.0067(3) 0.049 Uani 1 1 d . . .
C44A C -0.3660(8) -0.1054(5) -0.0268(3) 0.066 Uani 1 1 d . . .
H44A H -0.4264 -0.1128 -0.0182 0.079 Uiso 1 1 calc R . .
C45A C -0.3384(9) -0.1002(6) -0.0736(4) 0.084 Uani 1 1 d . . .
H45A H -0.3806 -0.1055 -0.0960 0.101 Uiso 1 1 calc R . .
C46A C -0.2514(10) -0.0877(7) -0.0864(4) 0.088 Uani 1 1 d . . .
H46A H -0.2355 -0.0824 -0.1176 0.106 Uiso 1 1 calc R . .
C47A C -0.1879(9) -0.0828(6) -0.0551(4) 0.080 Uani 1 1 d . . .
H47A H -0.1276 -0.0766 -0.0646 0.096 Uiso 1 1 calc R . .
C48A C -0.2112(7) -0.0871(5) -0.0075(3) 0.060 Uani 1 1 d . . .
H48A H -0.1673 -0.0818 0.0141 0.072 Uiso 1 1 calc R . .
C49A C -0.4464(6) -0.1297(5) 0.0712(3) 0.046 Uani 1 1 d . . .
C50A C -0.5228(6) -0.0848(5) 0.0572(3) 0.062 Uani 1 1 d . . .
H50A H -0.5150 -0.0400 0.0477 0.075 Uiso 1 1 calc R . .
C51A C -0.6113(8) -0.1052(7) 0.0570(4) 0.093 Uani 1 1 d . . .
H51A H -0.6621 -0.0738 0.0489 0.112 Uiso 1 1 calc R . .
C52A C -0.6234(9) -0.1731(8) 0.0689(5) 0.105 Uani 1 1 d . . .
H52A H -0.6815 -0.1877 0.0669 0.126 Uiso 1 1 calc R . .
C53A C -0.5486(9) -0.2180(7) 0.0837(4) 0.096 Uani 1 1 d . . .
H53A H -0.5567 -0.2628 0.0929 0.116 Uiso 1 1 calc R . .
C54A C -0.4592(7) -0.1968(5) 0.0852(3) 0.064 Uani 1 1 d . . .
H54A H -0.4091 -0.2275 0.0954 0.076 Uiso 1 1 calc R . .
C55A C -0.1599(7) -0.2573(5) 0.0240(3) 0.062 Uani 1 1 d . . .
C56A C -0.1070(14) -0.2672(13) -0.0142(6) 0.208 Uani 1 1 d . . .
H56A H -0.0477 -0.2540 -0.0173 0.250 Uiso 1 1 calc R . .
C57A C -0.145(2) -0.2977(16) -0.0484(7) 0.267 Uani 1 1 d . . .
H57A H -0.1065 -0.3069 -0.0734 0.320 Uiso 1 1 calc R . .
C58A C -0.2307(15) -0.3152(9) -0.0493(6) 0.146 Uani 1 1 d . . .
H58A H -0.2524 -0.3356 -0.0733 0.175 Uiso 1 1 calc R . .
C59A C -0.2792(11) -0.3016(8) -0.0148(6) 0.127 Uani 1 1 d . . .
H59A H -0.3403 -0.3112 -0.0138 0.152 Uiso 1 1 calc R . .
C60A C -0.2470(9) -0.2727(7) 0.0226(6) 0.112 Uani 1 1 d . . .
H60A H -0.2873 -0.2642 0.0470 0.134 Uiso 1 1 calc R . .
C61A C -0.0464(6) -0.2977(5) 0.1029(3) 0.060 Uani 1 1 d . . .
C62A C -0.0634(9) -0.3619(6) 0.1001(5) 0.086 Uani 1 1 d . . .
H62A H -0.1122 -0.3703 0.0824 0.104 Uiso 1 1 calc R . .
C63A C -0.0077(13) -0.4153(8) 0.1236(6) 0.128 Uani 1 1 d . . .
H63A H -0.0212 -0.4592 0.1223 0.154 Uiso 1 1 calc R . .
C64A C 0.0641(11) -0.4050(9) 0.1479(6) 0.127 Uani 1 1 d . . .
H64A H 0.1023 -0.4414 0.1622 0.152 Uiso 1 1 calc R . .
C65A C 0.0810(10) -0.3418(9) 0.1517(5) 0.114 Uani 1 1 d . . .
H65A H 0.1306 -0.3340 0.1690 0.137 Uiso 1 1 calc R . .
C66A C 0.0251(9) -0.2889(7) 0.1300(4) 0.093 Uani 1 1 d . . .
H66A H 0.0362 -0.2453 0.1339 0.112 Uiso 1 1 calc R . .
C67A C -0.0329(6) -0.1660(5) 0.0575(3) 0.059 Uani 1 1 d . . .
C68A C -0.0337(8) -0.1082(6) 0.0774(3) 0.072 Uani 1 1 d . . .
H68A H -0.0807 -0.0965 0.0982 0.087 Uiso 1 1 calc R . .
C69A C 0.0338(10) -0.0673(8) 0.0670(4) 0.105 Uani 1 1 d . . .
H69A H 0.0307 -0.0273 0.0804 0.126 Uiso 1 1 calc R . .
C70A C 0.1036(11) -0.0819(9) 0.0385(6) 0.145 Uani 1 1 d . . .
H70A H 0.1532 -0.0564 0.0349 0.174 Uiso 1 1 calc R . .
C71A C 0.0995(15) -0.1368(12) 0.0146(9) 0.232 Uani 1 1 d . . .
H71A H 0.1399 -0.1434 -0.0101 0.279 Uiso 1 1 calc R . .
C72A C 0.0358(11) -0.1823(9) 0.0270(7) 0.169 Uani 1 1 d . . .
H72A H 0.0400 -0.2232 0.0145 0.203 Uiso 1 1 calc R . .
C73A C 0.0386(6) -0.1948(6) 0.2315(4) 0.073 Uani 1 1 d . . .
H73A H 0.0092 -0.2329 0.2406 0.087 Uiso 1 1 calc R . .
C74A C 0.1342(8) -0.1988(7) 0.2354(6) 0.107 Uani 1 1 d . . .
H74A H 0.1689 -0.2383 0.2480 0.128 Uiso 1 1 calc R . .
C75A C 0.1757(7) -0.1417(8) 0.2198(6) 0.115 Uani 1 1 d . . .
H75A H 0.2399 -0.1434 0.2211 0.138 Uiso 1 1 calc R . .
C76A C 0.1255(7) -0.0831(7) 0.2026(4) 0.081 Uani 1 1 d . . .
H76A H 0.1541 -0.0449 0.1924 0.097 Uiso 1 1 calc R . .
C77A C 0.0296(6) -0.0824(5) 0.2009(3) 0.053 Uani 1 1 d . . .
C78A C -0.0329(7) -0.0229(5) 0.1845(3) 0.054 Uani 1 1 d . . .
C79A C -0.0026(8) 0.0400(6) 0.1705(4) 0.074 Uani 1 1 d . . .
H79A H 0.0600 0.0452 0.1722 0.088 Uiso 1 1 calc R . .
C80A C -0.0651(10) 0.0948(6) 0.1542(4) 0.086 Uani 1 1 d . . .
H80A H -0.0456 0.1368 0.1450 0.103 Uiso 1 1 calc R . .
C81A C -0.1554(9) 0.0848(6) 0.1520(4) 0.083 Uani 1 1 d . . .
H81A H -0.1988 0.1202 0.1407 0.100 Uiso 1 1 calc R . .
C82A C -0.1835(8) 0.0219(5) 0.1665(4) 0.068 Uani 1 1 d . . .
H82A H -0.2461 0.0167 0.1651 0.082 Uiso 1 1 calc R . .
Pt1B Pt 0.303861(18) 0.249298(14) 0.291649(10) 0.030 Uani 1 1 d . . .
Pt2B Pt 0.184293(19) 0.184604(14) 0.377490(9) 0.031 Uani 1 1 d . . .
Zn1B Zn 0.15309(6) 0.14460(5) 0.27879(3) 0.039 Uani 1 1 d . . .
Cl1B Cl 0.19084(16) 0.13610(12) 0.20319(7) 0.054 Uani 1 1 d . . .
S1B S 0.29937(13) 0.13836(9) 0.32708(7) 0.034 Uani 1 1 d . . .
S2B S 0.14334(12) 0.25320(10) 0.30850(6) 0.033 Uani 1 1 d . . .
P1B P 0.45872(14) 0.23231(11) 0.27527(9) 0.046 Uani 1 1 d . . .
P2B P 0.27404(14) 0.36068(10) 0.26122(7) 0.038 Uani 1 1 d . . .
P3B P 0.06310(14) 0.24037(11) 0.41592(7) 0.040 Uani 1 1 d . . .
P4B P 0.25381(15) 0.11412(11) 0.43805(7) 0.038 Uani 1 1 d . . .
N1B N 0.1201(5) 0.0455(4) 0.3039(2) 0.047 Uani 1 1 d . . .
N2B N 0.0028(5) 0.1501(4) 0.2701(2) 0.050 Uani 1 1 d . . .
C1B C 0.5337(6) 0.2800(5) 0.3057(4) 0.059 Uani 1 1 d . . .
C2B C 0.4943(7) 0.3254(5) 0.3348(3) 0.060 Uani 1 1 d . . .
H2B H 0.4304 0.3310 0.3394 0.072 Uiso 1 1 calc R . .
C3B C 0.5493(9) 0.3619(6) 0.3568(5) 0.088 Uani 1 1 d . . .
H3B H 0.5229 0.3926 0.3763 0.105 Uiso 1 1 calc R . .
C4B C 0.6445(11) 0.3532(9) 0.3502(7) 0.143 Uani 1 1 d . . .
H4B H 0.6814 0.3796 0.3642 0.171 Uiso 1 1 calc R . .
C5B C 0.6853(10) 0.3054(9) 0.3229(7) 0.149 Uani 1 1 d . . .
H5B H 0.7493 0.2979 0.3190 0.179 Uiso 1 1 calc R . .
C6B C 0.6280(8) 0.2707(8) 0.3023(6) 0.123 Uani 1 1 d . . .
H6B H 0.6545 0.2378 0.2845 0.148 Uiso 1 1 calc R . .
C7B C 0.5201(6) 0.1476(4) 0.2895(3) 0.052 Uani 1 1 d . . .
C8B C 0.5396(7) 0.1246(6) 0.3367(4) 0.073 Uani 1 1 d . . .
H8B H 0.5185 0.1509 0.3599 0.088 Uiso 1 1 calc R . .
C9B C 0.5911(8) 0.0618(6) 0.3472(5) 0.084 Uani 1 1 d . . .
H9B H 0.6044 0.0469 0.3779 0.101 Uiso 1 1 calc R . .
C10B C 0.6226(8) 0.0218(6) 0.3147(5) 0.079 Uani 1 1 d . . .
H10B H 0.6564 -0.0200 0.3229 0.094 Uiso 1 1 calc R . .
C11B C 0.6045(7) 0.0431(5) 0.2708(5) 0.083 Uani 1 1 d . . .
H11B H 0.6269 0.0156 0.2484 0.100 Uiso 1 1 calc R . .
C12B C 0.5529(7) 0.1056(5) 0.2566(4) 0.068 Uani 1 1 d . . .
H12B H 0.5409 0.1186 0.2255 0.082 Uiso 1 1 calc R . .
C13B C 0.4751(7) 0.2481(5) 0.2131(4) 0.064 Uani 1 1 d . . .
C14B C 0.5453(8) 0.2824(6) 0.1914(5) 0.090 Uani 1 1 d . . .
H14B H 0.5898 0.2974 0.2088 0.108 Uiso 1 1 calc R . .
C15B C 0.5483(11) 0.2939(7) 0.1433(5) 0.118 Uani 1 1 d . . .
H15B H 0.5955 0.3161 0.1287 0.141 Uiso 1 1 calc R . .
C16B C 0.4818(12) 0.2724(7) 0.1172(5) 0.114 Uani 1 1 d . . .
H16B H 0.4832 0.2813 0.0853 0.137 Uiso 1 1 calc R . .
C17B C 0.4133(11) 0.2377(7) 0.1387(4) 0.103 Uani 1 1 d . . .
H17B H 0.3697 0.2221 0.1211 0.124 Uiso 1 1 calc R . .
C18B C 0.4087(8) 0.2257(5) 0.1866(3) 0.068 Uani 1 1 d . . .
H18B H 0.3617 0.2029 0.2008 0.081 Uiso 1 1 calc R . .
C19B C 0.2612(5) 0.4180(4) 0.3058(3) 0.042 Uani 1 1 d . . .
C20B C 0.2528(7) 0.3924(4) 0.3521(3) 0.057 Uani 1 1 d . . .
H20B H 0.2493 0.3466 0.3602 0.069 Uiso 1 1 calc R . .
C21B C 0.2497(9) 0.4352(5) 0.3852(4) 0.080 Uani 1 1 d . . .
H21B H 0.2459 0.4176 0.4159 0.096 Uiso 1 1 calc R . .
C22B C 0.2519(9) 0.5035(5) 0.3745(4) 0.084 Uani 1 1 d . . .
H22B H 0.2484 0.5317 0.3978 0.101 Uiso 1 1 calc R . .
C23B C 0.2590(8) 0.5290(5) 0.3306(4) 0.069 Uani 1 1 d . . .
H23B H 0.2607 0.5752 0.3232 0.083 Uiso 1 1 calc R . .
C24B C 0.2639(7) 0.4870(5) 0.2955(4) 0.062 Uani 1 1 d . . .
H24B H 0.2689 0.5054 0.2650 0.074 Uiso 1 1 calc R . .
C25B C 0.3535(6) 0.4020(4) 0.2198(3) 0.053 Uani 1 1 d . . .
C26B C 0.4329(7) 0.4253(5) 0.2355(4) 0.064 Uani 1 1 d . . .
H26B H 0.4450 0.4196 0.2669 0.077 Uiso 1 1 calc R . .
C27B C 0.4935(8) 0.4566(5) 0.2052(5) 0.089 Uani 1 1 d . . .
H27B H 0.5464 0.4712 0.2162 0.107 Uiso 1 1 calc R . .
C28B C 0.4750(9) 0.4660(6) 0.1587(5) 0.100 Uani 1 1 d . . .
H28B H 0.5148 0.4881 0.1384 0.120 Uiso 1 1 calc R . .
C29B C 0.3989(10) 0.4434(6) 0.1424(4) 0.094 Uani 1 1 d . . .
H29B H 0.3879 0.4489 0.1110 0.113 Uiso 1 1 calc R . .
C30B C 0.3376(8) 0.4119(5) 0.1726(4) 0.072 Uani 1 1 d . . .
H30B H 0.2853 0.3973 0.1611 0.086 Uiso 1 1 calc R . .
C31B C 0.1639(6) 0.3722(4) 0.2300(3) 0.041 Uani 1 1 d . . .
C32B C 0.1500(7) 0.3274(5) 0.1989(3) 0.054 Uani 1 1 d . . .
H32B H 0.1965 0.2927 0.1944 0.065 Uiso 1 1 calc R . .
C33B C 0.0696(7) 0.3328(6) 0.1746(3) 0.067 Uani 1 1 d . . .
H33B H 0.0620 0.3025 0.1536 0.081 Uiso 1 1 calc R . .
C34B C -0.0011(8) 0.3845(6) 0.1816(4) 0.074 Uani 1 1 d . . .
H34B H -0.0565 0.3883 0.1658 0.088 Uiso 1 1 calc R . .
C35B C 0.0122(8) 0.4290(6) 0.2118(4) 0.080 Uani 1 1 d . . .
H35B H -0.0336 0.4643 0.2159 0.096 Uiso 1 1 calc R . .
C36B C 0.0934(7) 0.4224(5) 0.2367(4) 0.060 Uani 1 1 d . . .
H36B H 0.1003 0.4522 0.2581 0.072 Uiso 1 1 calc R . .
C37B C 0.0112(6) 0.3223(5) 0.3879(3) 0.051 Uani 1 1 d . . .
C38B C 0.0277(9) 0.3824(6) 0.4010(4) 0.082 Uani 1 1 d . . .
H38B H 0.0675 0.3824 0.4254 0.098 Uiso 1 1 calc R . .
C39B C -0.0135(12) 0.4461(7) 0.3787(5) 0.121 Uani 1 1 d . . .
H39B H 0.0000 0.4868 0.3878 0.145 Uiso 1 1 calc R . .
C40B C -0.0728(10) 0.4443(8) 0.3441(6) 0.112 Uani 1 1 d . . .
H40B H -0.1022 0.4845 0.3297 0.134 Uiso 1 1 calc R . .
C41B C -0.0904(8) 0.3850(7) 0.3300(5) 0.096 Uani 1 1 d . . .
H41B H -0.1313 0.3852 0.3061 0.115 Uiso 1 1 calc R . .
C42B C -0.0480(6) 0.3244(6) 0.3509(4) 0.066 Uani 1 1 d . . .
H42B H -0.0592 0.2844 0.3401 0.080 Uiso 1 1 calc R . .
C43B C -0.0407(6) 0.1957(5) 0.4213(3) 0.057 Uani 1 1 d . . .
C44B C -0.0443(7) 0.1374(6) 0.4013(3) 0.067 Uani 1 1 d . . .
H44B H 0.0084 0.1182 0.3867 0.080 Uiso 1 1 calc R . .
C45B C -0.1238(9) 0.1071(7) 0.4024(5) 0.100 Uani 1 1 d . . .
H45B H -0.1261 0.0690 0.3873 0.120 Uiso 1 1 calc R . .
C46B C -0.1987(9) 0.1325(9) 0.4252(6) 0.122 Uani 1 1 d . . .
H46B H -0.2511 0.1097 0.4275 0.147 Uiso 1 1 calc R . .
C47B C -0.2001(9) 0.1892(9) 0.4448(5) 0.121 Uani 1 1 d . . .
H47B H -0.2534 0.2068 0.4596 0.145 Uiso 1 1 calc R . .
C48B C -0.1203(7) 0.2217(6) 0.4429(4) 0.080 Uani 1 1 d . . .
H48B H -0.1207 0.2615 0.4564 0.096 Uiso 1 1 calc R . .
C49B C 0.0952(6) 0.2604(5) 0.4726(3) 0.048 Uani 1 1 d . . .
C50B C 0.0398(8) 0.2569(7) 0.5118(3) 0.077 Uani 1 1 d . . .
H50B H -0.0178 0.2412 0.5109 0.093 Uiso 1 1 calc R . .
C51B C 0.0688(9) 0.2763(8) 0.5524(4) 0.107 Uani 1 1 d . . .
H51B H 0.0321 0.2719 0.5788 0.129 Uiso 1 1 calc R . .
C52B C 0.1516(11) 0.3021(9) 0.5537(4) 0.122 Uani 1 1 d . . .
H52B H 0.1701 0.3156 0.5811 0.147 Uiso 1 1 calc R . .
C53B C 0.2083(8) 0.3085(6) 0.5152(4) 0.073 Uani 1 1 d . . .
H53B H 0.2638 0.3270 0.5160 0.087 Uiso 1 1 calc R . .
C54B C 0.1792(6) 0.2861(5) 0.4743(3) 0.057 Uani 1 1 d . . .
H54B H 0.2172 0.2886 0.4482 0.069 Uiso 1 1 calc R . .
C55B C 0.1880(7) 0.1030(5) 0.4921(3) 0.052 Uani 1 1 d . . .
C56B C 0.0994(7) 0.0843(5) 0.4901(4) 0.069 Uani 1 1 d . . .
H56B H 0.0762 0.0778 0.4618 0.083 Uiso 1 1 calc R . .
C57B C 0.0444(10) 0.0750(6) 0.5294(4) 0.094 Uani 1 1 d . . .
H57B H -0.0144 0.0615 0.5276 0.112 Uiso 1 1 calc R . .
C58B C 0.0788(13) 0.0861(8) 0.5710(5) 0.133 Uani 1 1 d . . .
H58B H 0.0420 0.0802 0.5973 0.159 Uiso 1 1 calc R . .
C59B C 0.1661(12) 0.1056(9) 0.5750(4) 0.127 Uani 1 1 d . . .
H59B H 0.1883 0.1122 0.6035 0.152 Uiso 1 1 calc R . .
C60B C 0.2208(9) 0.1152(6) 0.5344(3) 0.080 Uani 1 1 d . . .
H60B H 0.2790 0.1297 0.5360 0.096 Uiso 1 1 calc R . .
C61B C 0.3636(6) 0.1412(4) 0.4532(3) 0.044 Uani 1 1 d . . .
C62B C 0.4268(7) 0.0985(5) 0.4827(4) 0.068 Uani 1 1 d . . .
H62B H 0.4108 0.0562 0.4941 0.082 Uiso 1 1 calc R . .
C63B C 0.5071(8) 0.1152(6) 0.4948(4) 0.080 Uani 1 1 d . . .
H63B H 0.5457 0.0856 0.5147 0.096 Uiso 1 1 calc R . .
C64B C 0.5332(7) 0.1770(6) 0.4777(4) 0.075 Uani 1 1 d . . .
H64B H 0.5896 0.1895 0.4859 0.090 Uiso 1 1 calc R . .
C65B C 0.4744(7) 0.2209(6) 0.4478(4) 0.070 Uani 1 1 d . . .
H65B H 0.4914 0.2628 0.4362 0.084 Uiso 1 1 calc R . .
C66B C 0.3907(6) 0.2016(5) 0.4357(3) 0.049 Uani 1 1 d . . .
H66B H 0.3524 0.2304 0.4153 0.059 Uiso 1 1 calc R . .
C67B C 0.2919(6) 0.0265(4) 0.4270(3) 0.046 Uani 1 1 d . . .
C68B C 0.3735(7) 0.0126(5) 0.4014(3) 0.055 Uani 1 1 d . . .
H68B H 0.4078 0.0477 0.3908 0.067 Uiso 1 1 calc R . .
C69B C 0.4037(8) -0.0518(5) 0.3916(4) 0.070 Uani 1 1 d . . .
H69B H 0.4579 -0.0596 0.3745 0.083 Uiso 1 1 calc R . .
C70B C 0.3547(9) -0.1045(6) 0.4069(4) 0.079 Uani 1 1 d . . .
H70B H 0.3753 -0.1479 0.4000 0.095 Uiso 1 1 calc R . .
C71B C 0.2728(9) -0.0923(5) 0.4330(4) 0.077 Uani 1 1 d . . .
H71B H 0.2392 -0.1279 0.4433 0.092 Uiso 1 1 calc R . .
C72B C 0.2417(8) -0.0274(4) 0.4436(3) 0.060 Uani 1 1 d . . .
H72B H 0.1884 -0.0198 0.4614 0.072 Uiso 1 1 calc R . .
C73B C 0.1839(7) -0.0057(5) 0.3185(3) 0.061 Uani 1 1 d . . .
H73B H 0.2445 0.0032 0.3222 0.073 Uiso 1 1 calc R . .
C74B C 0.1630(9) -0.0718(6) 0.3284(3) 0.073 Uani 1 1 d . . .
H74B H 0.2088 -0.1062 0.3385 0.088 Uiso 1 1 calc R . .
C75B C 0.0742(8) -0.0851(6) 0.3232(4) 0.074 Uani 1 1 d . . .
H75B H 0.0586 -0.1289 0.3295 0.088 Uiso 1 1 calc R . .
C76B C 0.0082(7) -0.0331(5) 0.3085(3) 0.065 Uani 1 1 d . . .
H76B H -0.0527 -0.0417 0.3051 0.078 Uiso 1 1 calc R . .
C77B C 0.0314(6) 0.0333(5) 0.2983(3) 0.049 Uani 1 1 d . . .
C78B C -0.0344(6) 0.0915(5) 0.2809(3) 0.055 Uani 1 1 d . . .
C79B C -0.1285(7) 0.0862(6) 0.2753(4) 0.074 Uani 1 1 d . . .
H79B H -0.1532 0.0458 0.2834 0.089 Uiso 1 1 calc R . .
C80B C -0.1830(8) 0.1438(8) 0.2572(5) 0.100 Uani 1 1 d . . .
H80B H -0.2458 0.1420 0.2526 0.120 Uiso 1 1 calc R . .
C81B C -0.1452(8) 0.2047(7) 0.2458(5) 0.088 Uani 1 1 d . . .
H81B H -0.1818 0.2436 0.2339 0.106 Uiso 1 1 calc R . .
C82B C -0.0516(7) 0.2047(6) 0.2528(4) 0.065 Uani 1 1 d . . .
H82B H -0.0254 0.2446 0.2451 0.078 Uiso 1 1 calc R . .
P5A P -0.7865(2) -0.28297(17) 0.39571(16) 0.091 Uani 1 1 d . . .
P5B P -0.1737(3) 0.2937(2) 0.08807(17) 0.102 Uani 1 1 d . . .
F1A F -0.7877(10) -0.3072(7) 0.3425(5) 0.207 Uiso 1 1 d . . .
F2A F -0.7005(7) -0.3368(5) 0.3983(4) 0.153 Uiso 1 1 d . . .
F3A F -0.7600(15) -0.2696(11) 0.4394(8) 0.321 Uiso 1 1 d . . .
F4A F -0.8711(10) -0.2302(7) 0.3900(5) 0.201 Uiso 1 1 d . . .
F5A F -0.8499(7) -0.3382(5) 0.4093(3) 0.146 Uiso 1 1 d . . .
F6A F -0.7272(6) -0.2261(5) 0.3721(3) 0.131 Uiso 1 1 d . . .
F1B F -0.1469(11) 0.2999(8) 0.0354(6) 0.246 Uiso 1 1 d . . .
F2B F -0.1155(10) 0.3584(8) 0.0852(5) 0.220 Uiso 1 1 d . . .
F3B F -0.1975(14) 0.3139(10) 0.1376(7) 0.289 Uiso 1 1 d . . .
F4B F -0.2294(12) 0.2414(10) 0.1064(6) 0.263 Uiso 1 1 d . . .
F5B F -0.2629(9) 0.3468(6) 0.0789(4) 0.181 Uiso 1 1 d . . .
F6B F -0.0812(12) 0.2526(9) 0.1020(6) 0.259 Uiso 1 1 d . . .

loop_
_atom_site_aniso_label
_atom_site_aniso_U_11
_atom_site_aniso_U_22
_atom_site_aniso_U_33
_atom_site_aniso_U_23
_atom_site_aniso_U_13
_atom_site_aniso_U_12
Pt1A 0.027 0.028 0.032 -0.004 0.002 -0.004
Pt2A 0.032 0.033 0.033 -0.002 0.004 -0.002
Zn1A 0.036 0.040 0.049 -0.007 -0.001 -0.009
Cl1A 0.050 0.063 0.053 -0.020 0.003 -0.021
S1A 0.030 0.037 0.041 0.000 0.003 0.000
S2A 0.034 0.032 0.037 -0.001 0.003 -0.001
P1A 0.037 0.029 0.040 -0.003 0.000 -0.003
P2A 0.029 0.033 0.042 -0.004 0.005 -0.005
P3A 0.045 0.038 0.031 -0.002 -0.001 0.000
P4A 0.046 0.045 0.042 -0.007 0.012 -0.002
N1A 0.042 0.064 0.061 -0.010 0.002 -0.009
N2A 0.054 0.048 0.044 -0.001 -0.004 -0.019
C1A 0.037 0.041 0.057 -0.013 0.000 -0.004
C2A 0.068 0.056 0.060 -0.020 0.007 -0.010
C3A 0.104 0.096 0.060 -0.041 0.004 -0.025
C4A 0.093 0.073 0.106 -0.059 0.013 -0.014
C5A 0.060 0.038 0.158 -0.042 0.013 -0.005
C6A 0.055 0.042 0.088 -0.017 -0.004 0.000
C7A 0.043 0.035 0.050 0.007 -0.004 -0.005
C8A 0.048 0.049 0.114 -0.024 -0.018 0.008
C9A 0.056 0.073 0.145 -0.022 -0.032 0.018
C10A 0.064 0.095 0.095 0.004 -0.040 -0.005
C11A 0.066 0.088 0.051 -0.008 -0.011 -0.020
C12A 0.049 0.064 0.055 -0.006 -0.006 -0.011
C13A 0.057 0.032 0.051 0.000 0.011 -0.001
C14A 0.053 0.041 0.084 0.002 0.006 -0.011
C15A 0.071 0.057 0.106 0.011 0.026 -0.023
C16A 0.107 0.060 0.082 0.027 0.036 -0.011
C17A 0.091 0.090 0.068 0.014 0.019 -0.017
C18A 0.061 0.064 0.068 0.008 0.005 -0.003
C19A 0.029 0.039 0.056 -0.005 -0.004 -0.010
C20A 0.057 0.044 0.052 -0.003 -0.002 -0.007
C21A 0.075 0.058 0.071 -0.015 -0.010 -0.023
C22A 0.096 0.053 0.096 -0.008 -0.027 -0.029
C23A 0.034 0.075 0.122 0.018 -0.017 -0.023
C24A 0.037 0.056 0.067 0.006 -0.001 -0.007
C25A 0.039 0.043 0.037 -0.008 0.004 -0.008
C26A 0.040 0.064 0.053 -0.002 0.013 0.000
C27A 0.066 0.086 0.047 0.006 0.011 0.005
C28A 0.084 0.109 0.035 -0.004 0.003 0.020
C29A 0.073 0.117 0.071 -0.034 -0.007 -0.018
C30A 0.056 0.076 0.043 -0.013 0.006 -0.019
C31A 0.035 0.035 0.053 -0.003 0.006 -0.004
C32A 0.069 0.048 0.076 -0.018 0.013 0.002
C33A 0.088 0.054 0.117 -0.025 0.027 0.020
C34A 0.058 0.046 0.138 0.010 0.033 0.017
C35A 0.051 0.071 0.084 0.020 0.008 0.016
C36A 0.051 0.049 0.071 0.008 0.015 0.009
C37A 0.049 0.051 0.027 -0.005 -0.005 -0.001
C38A 0.048 0.049 0.054 -0.002 -0.005 0.006
C39A 0.062 0.060 0.066 -0.014 -0.005 0.017
C40A 0.107 0.052 0.098 -0.034 -0.036 0.016
C41A 0.098 0.050 0.099 -0.008 0.002 -0.018
C42A 0.085 0.039 0.061 -0.004 0.014 -0.014
C43A 0.066 0.039 0.040 -0.003 -0.002 0.007
C44A 0.071 0.073 0.053 -0.020 -0.010 0.005
C45A 0.110 0.094 0.047 -0.011 -0.017 0.007
C46A 0.118 0.104 0.037 -0.013 0.014 0.009
C47A 0.089 0.093 0.053 -0.008 0.028 -0.003
C48A 0.072 0.062 0.043 0.000 0.007 -0.006
C49A 0.047 0.056 0.036 0.000 -0.006 -0.011
C50A 0.052 0.065 0.067 0.002 -0.010 -0.001
C51A 0.059 0.123 0.094 0.000 -0.021 -0.007
C52A 0.065 0.126 0.122 0.025 -0.035 -0.032
C53A 0.106 0.093 0.098 0.004 -0.015 -0.061
C54A 0.065 0.059 0.066 0.005 -0.012 -0.017
C55A 0.073 0.066 0.048 -0.011 0.005 -0.002
C56A 0.181 0.385 0.114 -0.161 0.078 -0.153
C57A 0.314 0.442 0.113 -0.173 0.089 -0.209
C58A 0.201 0.153 0.097 -0.054 -0.052 -0.030
C59A 0.097 0.136 0.163 -0.095 -0.035 0.008
C60A 0.062 0.125 0.162 -0.080 -0.013 0.003
C61A 0.049 0.059 0.067 -0.011 0.015 0.010
C62A 0.088 0.063 0.101 0.005 0.001 0.005
C63A 0.148 0.085 0.136 0.013 0.004 0.028
C64A 0.117 0.122 0.118 0.008 -0.003 0.063
C65A 0.086 0.133 0.111 0.001 -0.014 0.032
C66A 0.083 0.092 0.095 -0.013 -0.013 0.032
C67A 0.051 0.076 0.051 -0.010 0.021 -0.014
C68A 0.078 0.095 0.051 -0.021 0.029 -0.038
C69A 0.114 0.136 0.086 -0.045 0.039 -0.080
C70A 0.125 0.169 0.168 -0.073 0.092 -0.096
C71A 0.203 0.232 0.306 -0.151 0.211 -0.139
C72A 0.128 0.155 0.261 -0.135 0.138 -0.088
C73A 0.038 0.064 0.114 -0.009 0.002 0.004
C74A 0.045 0.099 0.168 0.001 -0.012 0.010
C75A 0.029 0.138 0.176 0.001 0.007 -0.019
C76A 0.043 0.103 0.097 0.002 0.003 -0.021
C77A 0.044 0.070 0.051 -0.011 0.007 -0.027
C78A 0.064 0.061 0.044 -0.005 0.000 -0.030
C79A 0.088 0.077 0.065 -0.008 0.005 -0.049
C80A 0.123 0.064 0.077 0.007 -0.017 -0.043
C81A 0.109 0.059 0.082 0.006 -0.026 -0.016
C82A 0.084 0.049 0.072 0.002 -0.024 -0.017
Pt1B 0.027 0.025 0.040 -0.006 0.005 -0.004
Pt2B 0.030 0.031 0.031 -0.004 0.002 -0.006
Zn1B 0.039 0.040 0.043 -0.010 0.001 -0.012
Cl1B 0.063 0.057 0.042 -0.016 0.003 -0.004
S1B 0.033 0.026 0.040 -0.004 0.002 -0.003
S2B 0.028 0.034 0.037 -0.003 0.003 -0.004
P1B 0.030 0.037 0.073 -0.015 0.012 -0.005
P2B 0.039 0.026 0.048 -0.005 0.008 -0.004
P3B 0.035 0.045 0.040 -0.009 0.008 -0.006
P4B 0.048 0.035 0.032 -0.002 -0.003 -0.008
N1B 0.047 0.052 0.046 -0.007 -0.007 -0.024
N2B 0.040 0.061 0.054 -0.015 -0.003 -0.012
C1B 0.037 0.048 0.097 -0.024 0.007 -0.010
C2B 0.062 0.042 0.077 -0.003 -0.016 -0.013
C3B 0.095 0.072 0.107 -0.040 -0.010 -0.025
C4B 0.098 0.136 0.219 -0.073 -0.018 -0.065
C5B 0.072 0.152 0.245 -0.088 -0.029 -0.031
C6B 0.048 0.113 0.224 -0.082 -0.008 -0.016
C7B 0.033 0.044 0.081 -0.021 0.008 -0.006
C8B 0.059 0.073 0.088 -0.020 0.000 0.003
C9B 0.061 0.076 0.107 0.011 -0.015 0.012
C10B 0.066 0.053 0.111 -0.010 -0.001 0.019
C11B 0.063 0.049 0.139 -0.037 0.014 0.011
C12B 0.072 0.047 0.087 -0.020 0.015 0.001
C13B 0.057 0.048 0.081 0.001 0.033 0.006
C14B 0.076 0.063 0.129 -0.018 0.061 -0.006
C15B 0.121 0.082 0.133 0.014 0.099 0.011
C16B 0.148 0.082 0.097 0.006 0.041 0.024
C17B 0.144 0.084 0.073 -0.018 0.009 0.030
C18B 0.084 0.059 0.056 -0.014 0.017 0.010
C19B 0.039 0.029 0.058 -0.010 0.007 -0.001
C20B 0.089 0.031 0.054 -0.007 0.015 -0.017
C21B 0.125 0.055 0.067 -0.027 0.024 -0.024
C22B 0.123 0.050 0.087 -0.044 0.020 -0.015
C23B 0.090 0.034 0.087 -0.020 0.008 -0.015
C24B 0.071 0.038 0.076 -0.009 0.012 -0.005
C25B 0.060 0.025 0.072 -0.004 0.020 -0.007
C26B 0.055 0.047 0.091 -0.001 0.014 -0.018
C27B 0.078 0.054 0.138 -0.007 0.036 -0.028
C28B 0.101 0.067 0.129 -0.001 0.065 -0.022
C29B 0.122 0.085 0.076 0.001 0.042 -0.030
C30B 0.086 0.063 0.066 0.001 0.019 -0.016
C31B 0.045 0.035 0.039 0.005 0.006 -0.005
C32B 0.058 0.047 0.057 -0.012 0.000 -0.001
C33B 0.077 0.071 0.053 -0.007 -0.012 -0.004
C34B 0.071 0.071 0.076 -0.004 -0.022 0.003
C35B 0.063 0.069 0.106 -0.019 -0.023 0.018
C36B 0.060 0.046 0.072 -0.014 -0.011 0.007
C37B 0.040 0.061 0.047 -0.003 0.011 0.003
C38B 0.100 0.054 0.086 -0.003 -0.020 0.010
C39B 0.152 0.076 0.123 -0.004 -0.018 0.029
C40B 0.085 0.091 0.143 0.028 -0.010 0.021
C41B 0.063 0.114 0.094 0.038 -0.001 0.010
C42B 0.046 0.074 0.076 0.001 0.003 -0.003
C43B 0.045 0.075 0.053 -0.005 0.005 -0.023
C44B 0.062 0.083 0.062 -0.019 0.008 -0.033
C45B 0.095 0.121 0.100 -0.024 0.009 -0.067
C46B 0.072 0.177 0.133 -0.028 0.016 -0.072
C47B 0.053 0.189 0.129 -0.031 0.031 -0.042
C48B 0.047 0.101 0.097 -0.028 0.024 -0.020
C49B 0.048 0.058 0.040 -0.015 0.009 -0.005
C50B 0.063 0.123 0.052 -0.021 0.010 -0.024
C51B 0.090 0.190 0.053 -0.050 0.020 -0.031
C52B 0.136 0.191 0.046 -0.043 0.017 -0.021
C53B 0.079 0.081 0.064 -0.026 -0.015 -0.014
C54B 0.054 0.060 0.060 -0.020 0.004 -0.004
C55B 0.073 0.048 0.033 0.003 0.010 -0.007
C56B 0.074 0.065 0.070 0.002 0.020 -0.025
C57B 0.105 0.092 0.088 -0.005 0.039 -0.042
C58B 0.164 0.138 0.101 0.001 0.069 -0.068
C59B 0.178 0.174 0.037 -0.017 0.027 -0.058
C60B 0.116 0.078 0.050 -0.009 -0.001 -0.033
C61B 0.047 0.045 0.040 -0.009 -0.005 -0.001
C62B 0.075 0.054 0.076 -0.001 -0.030 -0.007
C63B 0.070 0.087 0.084 -0.006 -0.037 -0.004
C64B 0.052 0.109 0.071 -0.031 -0.015 -0.017
C65B 0.064 0.082 0.069 -0.009 0.003 -0.032
C66B 0.044 0.057 0.047 -0.012 -0.002 -0.003
C67B 0.064 0.034 0.039 0.000 -0.018 0.004
C68B 0.066 0.047 0.051 0.000 -0.011 0.002
C69B 0.081 0.048 0.077 -0.017 -0.014 0.016
C70B 0.102 0.052 0.081 -0.025 -0.041 0.022
C71B 0.106 0.043 0.084 0.002 -0.030 -0.020
C72B 0.081 0.031 0.071 -0.005 -0.014 -0.015
C73B 0.065 0.055 0.066 -0.010 -0.024 -0.016
C74B 0.106 0.059 0.058 0.002 -0.026 -0.024
C75B 0.102 0.060 0.063 0.001 -0.014 -0.035
C76B 0.071 0.076 0.059 -0.018 0.007 -0.048
C77B 0.052 0.064 0.039 -0.018 0.001 -0.025
C78B 0.044 0.076 0.051 -0.022 0.004 -0.024
C79B 0.045 0.087 0.096 -0.015 -0.003 -0.025
C80B 0.047 0.130 0.136 -0.051 -0.004 -0.021
C81B 0.054 0.097 0.114 -0.033 -0.018 0.012
C82B 0.052 0.068 0.078 -0.014 -0.003 -0.007
P5A 0.074 0.057 0.149 -0.032 0.014 -0.016
P5B 0.092 0.092 0.119 -0.006 -0.001 -0.008

loop_
_atom_type_symbol
_atom_type_description
_atom_type_scat_dispersion_real
_atom_type_scat_dispersion_imag
_atom_type_scat_source
C C 0.0033 0.0016 'International Tables Vol C Tables 4.2.6.8 and 6.1.1.4'
H H 0.0000 0.0000 'International Tables Vol C Tables 4.2.6.8 and 6.1.1.4'
N N 0.0061 0.0033 'International Tables Vol C Tables 4.2.6.8 and 6.1.1.4'
F F 0.0171 0.0103 'International Tables Vol C Tables 4.2.6.8 and 6.1.1.4'
P P 0.1023 0.0942 'International Tables Vol C Tables 4.2.6.8 and 6.1.1.4'
S S 0.1246 0.1234 'International Tables Vol C Tables 4.2.6.8 and 6.1.1.4'
Cl Cl 0.1484 0.1585 'International Tables Vol C Tables 4.2.6.8 and 6.1.1.4'
Zn Zn 0.2839 1.4301 'International Tables Vol C Tables 4.2.6.8 and 6.1.1.4'
Pt Pt -1.7033 8.3905 'International Tables Vol C Tables 4.2.6.8 and 6.1.1.4'

loop_
_geom_angle_atom_site_label_1
_geom_angle_atom_site_label_2
_geom_angle_atom_site_label_3
_geom_angle
_geom_angle_site_symmetry_1
_geom_angle_site_symmetry_3
_geom_angle_publ_flag
P2A Pt1A P1A 97.92(7) . . ?
P2A Pt1A S2A 94.62(7) . . ?
P1A Pt1A S2A 167.45(7) . . ?
P2A Pt1A S1A 174.45(7) . . ?
P1A Pt1A S1A 87.10(7) . . ?
S2A Pt1A S1A 80.35(6) . . ?
P4A Pt2A P3A 103.18(8) . . ?
P4A Pt2A S1A 89.68(7) . . ?
P3A Pt2A S1A 166.52(7) . . ?
P4A Pt2A S2A 168.68(8) . . ?
P3A Pt2A S2A 87.42(7) . . ?
S1A Pt2A S2A 80.08(6) . . ?
P4A Pt2A Zn1A 117.05(6) . . ?
P3A Pt2A Zn1A 124.13(6) . . ?
S1A Pt2A Zn1A 50.37(5) . . ?
S2A Pt2A Zn1A 52.31(5) . . ?
N2A Zn1A N1A 74.1(3) . . ?
N2A Zn1A Cl1A 103.4(2) . . ?
N1A Zn1A Cl1A 95.7(2) . . ?
N2A Zn1A S1A 134.2(2) . . ?
N1A Zn1A S1A 92.0(2) . . ?
Cl1A Zn1A S1A 121.50(8) . . ?
N2A Zn1A S2A 102.2(2) . . ?
N1A Zn1A S2A 158.6(2) . . ?
Cl1A Zn1A S2A 105.69(8) . . ?
S1A Zn1A S2A 75.35(7) . . ?
N2A Zn1A Pt2A 96.15(18) . . ?
N1A Zn1A Pt2A 110.8(2) . . ?
Cl1A Zn1A Pt2A 150.63(6) . . ?
S1A Zn1A Pt2A 47.81(5) . . ?
S2A Zn1A Pt2A 47.99(5) . . ?
Pt2A S1A Pt1A 87.12(6) . . ?
Pt2A S1A Zn1A 81.82(7) . . ?
Pt1A S1A Zn1A 85.26(6) . . ?
Pt1A S2A Pt2A 86.68(6) . . ?
Pt1A S2A Zn1A 83.48(6) . . ?
Pt2A S2A Zn1A 79.70(6) . . ?
C1A P1A C7A 105.8(4) . . ?
C1A P1A C13A 101.8(4) . . ?
C7A P1A C13A 102.5(4) . . ?
C1A P1A Pt1A 114.2(3) . . ?
C7A P1A Pt1A 108.0(3) . . ?
C13A P1A Pt1A 122.9(3) . . ?
C19A P2A C31A 101.1(4) . . ?
C19A P2A C25A 111.3(4) . . ?
C31A P2A C25A 104.5(4) . . ?
C19A P2A Pt1A 114.4(3) . . ?
C31A P2A Pt1A 116.7(3) . . ?
C25A P2A Pt1A 108.4(3) . . ?
C49A P3A C37A 102.7(4) . . ?
C49A P3A C43A 102.5(4) . . ?
C37A P3A C43A 103.3(4) . . ?
C49A P3A Pt2A 111.6(3) . . ?
C37A P3A Pt2A 114.4(3) . . ?
C43A P3A Pt2A 120.3(3) . . ?
C55A P4A C61A 102.1(5) . . ?
C55A P4A C67A 109.5(5) . . ?
C61A P4A C67A 100.3(5) . . ?
C55A P4A Pt2A 117.7(3) . . ?
C61A P4A Pt2A 116.1(3) . . ?
C67A P4A Pt2A 109.6(3) . . ?
C73A N1A C77A 120.0(8) . . ?
C73A N1A Zn1A 123.2(7) . . ?
C77A N1A Zn1A 116.8(6) . . ?
C82A N2A C78A 117.9(8) . . ?
C82A N2A Zn1A 124.6(6) . . ?
C78A N2A Zn1A 117.0(6) . . ?
C2A C1A C6A 118.3(9) . . ?
C2A C1A P1A 121.0(7) . . ?
C6A C1A P1A 120.7(7) . . ?
C3A C2A C1A 119.5(10) . . ?
C4A C3A C2A 122.8(12) . . ?
C5A C4A C3A 118.5(10) . . ?
C4A C5A C6A 122.0(11) . . ?
C1A C6A C5A 118.9(11) . . ?
C12A C7A C8A 119.2(8) . . ?
C12A C7A P1A 118.9(7) . . ?
C8A C7A P1A 121.9(7) . . ?
C7A C8A C9A 118.2(10) . . ?
C10A C9A C8A 123.0(11) . . ?
C9A C10A C11A 118.5(10) . . ?
C12A C11A C10A 120.0(10) . . ?
C11A C12A C7A 120.7(10) . . ?
C18A C13A C14A 119.2(9) . . ?
C18A C13A P1A 122.4(7) . . ?
C14A C13A P1A 118.4(7) . . ?
C15A C14A C13A 118.3(10) . . ?
C16A C15A C14A 121.5(11) . . ?
C15A C16A C17A 120.9(10) . . ?
C16A C17A C18A 119.6(12) . . ?
C17A C18A C13A 120.4(11) . . ?
C20A C19A C24A 116.8(8) . . ?
C20A C19A P2A 118.1(6) . . ?
C24A C19A P2A 125.1(7) . . ?
C21A C20A C19A 123.0(9) . . ?
C22A C21A C20A 120.0(10) . . ?
C21A C22A C23A 119.1(10) . . ?
C24A C23A C22A 120.2(10) . . ?
C23A C24A C19A 120.8(10) . . ?
C30A C25A C26A 117.9(8) . . ?
C30A C25A P2A 115.2(6) . . ?
C26A C25A P2A 126.8(7) . . ?
C27A C26A C25A 121.8(10) . . ?
C28A C27A C26A 118.6(10) . . ?
C29A C28A C27A 121.3(10) . . ?
C28A C29A C30A 119.5(11) . . ?
C25A C30A C29A 120.9(9) . . ?
C36A C31A C32A 119.2(8) . . ?
C36A C31A P2A 119.3(7) . . ?
C32A C31A P2A 121.6(7) . . ?
C33A C32A C31A 119.5(11) . . ?
C32A C33A C34A 120.4(11) . . ?
C35A C34A C33A 119.1(10) . . ?
C34A C35A C36A 121.4(11) . . ?
C31A C36A C35A 120.4(10) . . ?
C42A C37A C38A 117.3(8) . . ?
C42A C37A P3A 121.7(7) . . ?
C38A C37A P3A 121.0(7) . . ?
C39A C38A C37A 121.4(9) . . ?
C38A C39A C40A 119.6(10) . . ?
C41A C40A C39A 119.9(10) . . ?
C40A C41A C42A 121.0(11) . . ?
C41A C42A C37A 120.7(10) . . ?
C48A C43A C44A 119.1(9) . . ?
C48A C43A P3A 118.0(7) . . ?
C44A C43A P3A 122.9(8) . . ?
C43A C44A C45A 118.9(11) . . ?
C46A C45A C44A 120.9(11) . . ?
C47A C46A C45A 121.1(10) . . ?
C46A C47A C48A 120.9(11) . . ?
C43A C48A C47A 119.1(10) . . ?
C50A C49A C54A 118.6(9) . . ?
C50A C49A P3A 122.1(7) . . ?
C54A C49A P3A 119.2(7) . . ?
C49A C50A C51A 121.6(11) . . ?
C50A C51A C52A 119.8(12) . . ?
C53A C52A C51A 119.2(12) . . ?
C52A C53A C54A 120.8(12) . . ?
C49A C54A C53A 119.9(10) . . ?
C60A C55A C56A 115.7(12) . . ?
C60A C55A P4A 119.5(9) . . ?
C56A C55A P4A 124.8(10) . . ?
C55A C56A C57A 117.4(17) . . ?
C58A C57A C56A 127.0(19) . . ?
C59A C58A C57A 113.6(15) . . ?
C58A C59A C60A 124.2(16) . . ?
C55A C60A C59A 121.8(14) . . ?
C62A C61A C66A 117.0(11) . . ?
C62A C61A P4A 122.1(9) . . ?
C66A C61A P4A 120.7(9) . . ?
C61A C62A C63A 119.9(14) . . ?
C64A C63A C62A 121.4(17) . . ?
C63A C64A C65A 119.4(15) . . ?
C64A C65A C66A 119.7(16) . . ?
C61A C66A C65A 122.4(14) . . ?
C68A C67A C72A 119.2(10) . . ?
C68A C67A P4A 119.9(7) . . ?
C72A C67A P4A 120.8(9) . . ?
C67A C68A C69A 120.3(10) . . ?
C70A C69A C68A 122.7(13) . . ?
C69A C70A C71A 117.0(13) . . ?
C70A C71A C72A 120.8(14) . . ?
C67A C72A C71A 118.8(14) . . ?
N1A C73A C74A 122.1(11) . . ?
C75A C74A C73A 117.1(12) . . ?
C76A C75A C74A 122.0(11) . . ?
C75A C76A C77A 117.5(11) . . ?
N1A C77A C76A 121.3(10) . . ?
N1A C77A C78A 115.2(8) . . ?
C76A C77A C78A 123.5(9) . . ?
N2A C78A C79A 120.7(10) . . ?
N2A C78A C77A 116.3(8) . . ?
C79A C78A C77A 123.0(9) . . ?
C80A C79A C78A 120.6(11) . . ?
C81A C80A C79A 117.7(11) . . ?
C80A C81A C82A 120.4(12) . . ?
N2A C82A C81A 122.8(11) . . ?
P1B Pt1B P2B 99.18(8) . . ?
P1B Pt1B S1B 93.46(7) . . ?
P2B Pt1B S1B 167.36(7) . . ?
P1B Pt1B S2B 173.32(7) . . ?
P2B Pt1B S2B 86.85(7) . . ?
S1B Pt1B S2B 80.54(6) . . ?
P4B Pt2B P3B 100.35(8) . . ?
P4B Pt2B S2B 168.31(7) . . ?
P3B Pt2B S2B 90.44(7) . . ?
P4B Pt2B S1B 88.97(7) . . ?
P3B Pt2B S1B 170.68(7) . . ?
S2B Pt2B S1B 80.26(6) . . ?
P4B Pt2B Zn1B 125.73(6) . . ?
P3B Pt2B Zn1B 119.65(6) . . ?
S2B Pt2B Zn1B 49.94(5) . . ?
S1B Pt2B Zn1B 53.26(5) . . ?
N1B Zn1B N2B 75.6(3) . . ?
N1B Zn1B Cl1B 103.4(2) . . ?
N2B Zn1B Cl1B 95.8(2) . . ?
N1B Zn1B S2B 136.2(2) . . ?
N2B Zn1B S2B 93.6(2) . . ?
Cl1B Zn1B S2B 120.04(8) . . ?
N1B Zn1B S1B 95.55(19) . . ?
N2B Zn1B S1B 153.3(2) . . ?
Cl1B Zn1B S1B 110.78(8) . . ?
S2B Zn1B S1B 75.32(6) . . ?
N1B Zn1B Pt2B 93.98(18) . . ?
N2B Zn1B Pt2B 106.78(19) . . ?
Cl1B Zn1B Pt2B 154.39(7) . . ?
S2B Zn1B Pt2B 48.03(5) . . ?
S1B Zn1B Pt2B 47.98(4) . . ?
Pt1B S1B Pt2B 86.74(6) . . ?
Pt1B S1B Zn1B 83.07(6) . . ?
Pt2B S1B Zn1B 78.76(6) . . ?
Pt2B S2B Pt1B 86.96(6) . . ?
Pt2B S2B Zn1B 82.03(6) . . ?
Pt1B S2B Zn1B 85.92(6) . . ?
C13B P1B C7B 103.3(4) . . ?
C13B P1B C1B 110.9(5) . . ?
C7B P1B C1B 98.5(4) . . ?
C13B P1B Pt1B 108.4(3) . . ?
C7B P1B Pt1B 118.5(3) . . ?
C1B P1B Pt1B 116.3(3) . . ?
C19B P2B C31B 106.9(4) . . ?
C19B P2B C25B 101.8(4) . . ?
C31B P2B C25B 103.1(4) . . ?
C19B P2B Pt1B 112.3(3) . . ?
C31B P2B Pt1B 109.0(3) . . ?
C25B P2B Pt1B 122.5(3) . . ?
C49B P3B C43B 110.0(4) . . ?
C49B P3B C37B 103.0(4) . . ?
C43B P3B C37B 99.1(4) . . ?
C49B P3B Pt2B 113.2(3) . . ?
C43B P3B Pt2B 113.1(3) . . ?
C37B P3B Pt2B 117.1(3) . . ?
C61B P4B C55B 105.8(4) . . ?
C61B P4B C67B 100.7(4) . . ?
C55B P4B C67B 102.8(4) . . ?
C61B P4B Pt2B 111.5(3) . . ?
C55B P4B Pt2B 117.8(3) . . ?
C67B P4B Pt2B 116.3(3) . . ?
C73B N1B C77B 119.4(8) . . ?
C73B N1B Zn1B 123.5(6) . . ?
C77B N1B Zn1B 116.4(6) . . ?
C82B N2B C78B 119.1(8) . . ?
C82B N2B Zn1B 125.1(6) . . ?
C78B N2B Zn1B 115.7(6) . . ?
C6B C1B C2B 117.8(10) . . ?
C6B C1B P1B 122.6(9) . . ?
C2B C1B P1B 119.5(7) . . ?
C3B C2B C1B 119.8(10) . . ?
C2B C3B C4B 120.1(12) . . ?
C3B C4B C5B 120.7(13) . . ?
C6B C5B C4B 116.7(14) . . ?
C5B C6B C1B 124.8(14) . . ?
C12B C7B C8B 117.9(9) . . ?
C12B C7B P1B 123.4(8) . . ?
C8B C7B P1B 118.6(7) . . ?
C9B C8B C7B 118.4(11) . . ?
C10B C9B C8B 122.8(12) . . ?
C11B C10B C9B 118.8(11) . . ?
C10B C11B C12B 122.8(11) . . ?
C7B C12B C11B 119.3(11) . . ?
C14B C13B C18B 119.7(11) . . ?
C14B C13B P1B 124.8(10) . . ?
C18B C13B P1B 115.4(7) . . ?
C13B C14B C15B 119.5(14) . . ?
C16B C15B C14B 120.6(13) . . ?
C17B C16B C15B 119.8(14) . . ?
C16B C17B C18B 120.7(16) . . ?
C17B C18B C13B 119.8(12) . . ?
C24B C19B C20B 118.0(8) . . ?
C24B C19B P2B 121.9(7) . . ?
C20B C19B P2B 120.0(6) . . ?
C21B C20B C19B 119.4(9) . . ?
C20B C21B C22B 122.1(11) . . ?
C23B C22B C21B 119.5(10) . . ?
C22B C23B C24B 120.5(10) . . ?
C19B C24B C23B 120.6(10) . . ?
C30B C25B C26B 117.5(9) . . ?
C30B C25B P2B 122.4(8) . . ?
C26B C25B P2B 120.0(8) . . ?
C27B C26B C25B 121.2(11) . . ?
C28B C27B C26B 119.6(12) . . ?
C29B C28B C27B 120.4(11) . . ?
C28B C29B C30B 120.4(13) . . ?
C29B C30B C25B 120.9(12) . . ?
C36B C31B C32B 118.0(8) . . ?
C36B C31B P2B 123.5(7) . . ?
C32B C31B P2B 118.6(6) . . ?
C33B C32B C31B 121.7(9) . . ?
C32B C33B C34B 119.4(10) . . ?
C35B C34B C33B 119.2(10) . . ?
C34B C35B C36B 120.7(10) . . ?
C31B C36B C35B 120.9(9) . . ?
C38B C37B C42B 116.8(10) . . ?
C38B C37B P3B 123.5(8) . . ?
C42B C37B P3B 119.7(8) . . ?
C37B C38B C39B 122.9(12) . . ?
C40B C39B C38B 117.0(15) . . ?
C39B C40B C41B 121.5(14) . . ?
C40B C41B C42B 120.6(13) . . ?
C41B C42B C37B 121.1(12) . . ?
C44B C43B C48B 117.2(9) . . ?
C44B C43B P3B 121.3(7) . . ?
C48B C43B P3B 121.3(8) . . ?
C45B C44B C43B 121.1(11) . . ?
C46B C45B C44B 119.9(13) . . ?
C47B C46B C45B 121.9(12) . . ?
C46B C47B C48B 118.9(13) . . ?
C43B C48B C47B 120.9(12) . . ?
C54B C49B C50B 118.6(9) . . ?
C54B C49B P3B 115.7(7) . . ?
C50B C49B P3B 125.4(7) . . ?
C51B C50B C49B 120.9(11) . . ?
C52B C51B C50B 120.0(11) . . ?
C51B C52B C53B 121.4(12) . . ?
C52B C53B C54B 117.9(11) . . ?
C49B C54B C53B 121.1(9) . . ?
C56B C55B C60B 118.9(9) . . ?
C56B C55B P4B 117.7(7) . . ?
C60B C55B P4B 123.3(8) . . ?
C55B C56B C57B 121.6(11) . . ?
C58B C57B C56B 118.5(13) . . ?
C57B C58B C59B 122.4(12) . . ?
C58B C59B C60B 118.0(13) . . ?
C55B C60B C59B 120.5(12) . . ?
C66B C61B C62B 116.6(8) . . ?
C66B C61B P4B 122.4(7) . . ?
C62B C61B P4B 121.0(7) . . ?
C63B C62B C61B 123.8(11) . . ?
C62B C63B C64B 119.2(11) . . ?
C63B C64B C65B 119.6(10) . . ?
C66B C65B C64B 119.6(10) . . ?
C61B C66B C65B 121.2(9) . . ?
C68B C67B C72B 118.6(8) . . ?
C68B C67B P4B 119.4(7) . . ?
C72B C67B P4B 122.0(7) . . ?
C69B C68B C67B 121.3(10) . . ?
C70B C69B C68B 120.7(11) . . ?
C69B C70B C71B 119.3(10) . . ?
C72B C71B C70B 120.7(11) . . ?
C71B C72B C67B 119.3(10) . . ?
N1B C73B C74B 122.5(9) . . ?
C75B C74B C73B 119.0(11) . . ?
C74B C75B C76B 119.0(10) . . ?
C75B C76B C77B 120.8(9) . . ?
N1B C77B C76B 119.2(9) . . ?
N1B C77B C78B 116.6(8) . . ?
C76B C77B C78B 124.2(8) . . ?
N2B C78B C79B 122.5(10) . . ?
N2B C78B C77B 115.3(8) . . ?
C79B C78B C77B 122.3(9) . . ?
C80B C79B C78B 117.1(11) . . ?
C79B C80B C81B 121.0(11) . . ?
C82B C81B C80B 117.5(12) . . ?
N2B C82B C81B 123.0(11) . . ?
F3A P5A F4A 97.6(10) . . ?
F3A P5A F5A 100.7(10) . . ?
F4A P5A F5A 90.0(7) . . ?
F3A P5A F2A 85.7(10) . . ?
F4A P5A F2A 176.5(7) . . ?
F5A P5A F2A 90.4(6) . . ?
F3A P5A F6A 89.9(10) . . ?
F4A P5A F6A 87.2(6) . . ?
F5A P5A F6A 169.3(6) . . ?
F2A P5A F6A 91.8(6) . . ?
F3A P5A F1A 164.4(11) . . ?
F4A P5A F1A 96.7(7) . . ?
F5A P5A F1A 85.4(7) . . ?
F2A P5A F1A 79.9(6) . . ?
F6A P5A F1A 84.7(6) . . ?
F4B P5B F6B 94.7(9) . . ?
F4B P5B F3B 78.6(9) . . ?
F6B P5B F3B 94.4(10) . . ?
F4B P5B F1B 118.9(10) . . ?
F6B P5B F1B 92.9(9) . . ?
F3B P5B F1B 160.4(10) . . ?
F4B P5B F5B 91.8(9) . . ?
F6B P5B F5B 169.0(9) . . ?
F3B P5B F5B 78.2(8) . . ?
F1B P5B F5B 91.6(8) . . ?
F4B P5B F2B 160.7(10) . . ?
F6B P5B F2B 84.7(8) . . ?
F3B P5B F2B 82.3(9) . . ?
F1B P5B F2B 80.3(8) . . ?
F5B P5B F2B 86.3(7) . . ?

loop_
_geom_bond_atom_site_label_1
_geom_bond_atom_site_label_2
_geom_bond_distance
_geom_bond_site_symmetry_2
_geom_bond_publ_flag
Pt1A P2A 2.2874(19) . ?
Pt1A P1A 2.299(2) . ?
Pt1A S2A 2.3598(19) . ?
Pt1A S1A 2.3619(18) . ?
Pt2A P4A 2.312(2) . ?
Pt2A P3A 2.316(2) . ?
Pt2A S1A 2.3570(19) . ?
Pt2A S2A 2.3780(18) . ?
Pt2A Zn1A 3.1488(10) . ?
Zn1A N2A 2.171(7) . ?
Zn1A N1A 2.209(7) . ?
Zn1A Cl1A 2.299(2) . ?
Zn1A S1A 2.450(2) . ?
Zn1A S2A 2.533(2) . ?
P1A C1A 1.827(8) . ?
P1A C7A 1.844(8) . ?
P1A C13A 1.850(8) . ?
P2A C19A 1.823(8) . ?
P2A C31A 1.829(8) . ?
P2A C25A 1.836(8) . ?
P3A C49A 1.834(9) . ?
P3A C37A 1.837(9) . ?
P3A C43A 1.847(9) . ?
P4A C55A 1.823(10) . ?
P4A C61A 1.850(10) . ?
P4A C67A 1.857(10) . ?
N1A C73A 1.325(12) . ?
N1A C77A 1.354(11) . ?
N2A C82A 1.344(12) . ?
N2A C78A 1.361(11) . ?
C1A C2A 1.393(13) . ?
C1A C6A 1.399(12) . ?
C2A C3A 1.378(13) . ?
C3A C4A 1.365(17) . ?
C4A C5A 1.332(17) . ?
C5A C6A 1.421(14) . ?
C7A C12A 1.385(12) . ?
C7A C8A 1.388(12) . ?
C8A C9A 1.403(14) . ?
C9A C10A 1.331(16) . ?
C10A C11A 1.401(16) . ?
C11A C12A 1.379(13) . ?
C13A C18A 1.404(13) . ?
C13A C14A 1.415(13) . ?
C14A C15A 1.398(13) . ?
C15A C16A 1.365(17) . ?
C16A C17A 1.372(17) . ?
C17A C18A 1.395(14) . ?
C19A C20A 1.406(12) . ?
C19A C24A 1.407(11) . ?
C20A C21A 1.377(12) . ?
C21A C22A 1.355(15) . ?
C22A C23A 1.444(16) . ?
C23A C24A 1.373(13) . ?
C25A C30A 1.384(11) . ?
C25A C26A 1.387(11) . ?
C26A C27A 1.385(13) . ?
C27A C28A 1.384(16) . ?
C28A C29A 1.358(16) . ?
C29A C30A 1.400(14) . ?
C31A C36A 1.377(13) . ?
C31A C32A 1.417(12) . ?
C32A C33A 1.406(14) . ?
C33A C34A 1.408(17) . ?
C34A C35A 1.362(16) . ?
C35A C36A 1.411(13) . ?
C37A C42A 1.398(12) . ?
C37A C38A 1.404(11) . ?
C38A C39A 1.377(13) . ?
C39A C40A 1.405(16) . ?
C40A C41A 1.347(16) . ?
C41A C42A 1.398(14) . ?
C43A C48A 1.397(13) . ?
C43A C44A 1.404(13) . ?
C44A C45A 1.412(14) . ?
C45A C46A 1.354(17) . ?
C46A C47A 1.336(16) . ?
C47A C48A 1.420(13) . ?
C49A C50A 1.385(12) . ?
C49A C54A 1.395(13) . ?
C50A C51A 1.395(14) . ?
C51A C52A 1.398(18) . ?
C52A C53A 1.374(18) . ?
C53A C54A 1.417(14) . ?
C55A C60A 1.340(15) . ?
C55A C56A 1.358(16) . ?
C56A C57A 1.39(2) . ?
C57A C58A 1.34(3) . ?
C58A C59A 1.25(2) . ?
C59A C60A 1.408(17) . ?
C61A C62A 1.352(15) . ?
C61A C66A 1.362(16) . ?
C62A C63A 1.392(17) . ?
C63A C64A 1.33(2) . ?
C64A C65A 1.34(2) . ?
C65A C66A 1.363(17) . ?
C67A C68A 1.353(14) . ?
C67A C72A 1.358(14) . ?
C68A C69A 1.359(14) . ?
C69A C70A 1.322(17) . ?
C70A C71A 1.38(2) . ?
C71A C72A 1.39(2) . ?
C73A C74A 1.389(14) . ?
C74A C75A 1.385(18) . ?
C75A C76A 1.362(17) . ?
C76A C77A 1.394(13) . ?
C77A C78A 1.457(13) . ?
C78A C79A 1.400(13) . ?
C79A C80A 1.389(16) . ?
C80A C81A 1.355(16) . ?
C81A C82A 1.390(14) . ?
Pt1B P1B 2.283(2) . ?
Pt1B P2B 2.306(2) . ?
Pt1B S1B 2.3544(19) . ?
Pt1B S2B 2.3657(17) . ?
Pt2B P4B 2.311(2) . ?
Pt2B P3B 2.311(2) . ?
Pt2B S2B 2.3562(19) . ?
Pt2B S1B 2.3772(18) . ?
Pt2B Zn1B 3.1387(9) . ?
Zn1B N1B 2.144(7) . ?
Zn1B N2B 2.194(7) . ?
Zn1B Cl1B 2.283(2) . ?
Zn1B S2B 2.426(2) . ?
Zn1B S1B 2.565(2) . ?
P1B C13B 1.822(11) . ?
P1B C7B 1.835(9) . ?
P1B C1B 1.840(10) . ?
P2B C19B 1.827(8) . ?
P2B C31B 1.840(8) . ?
P2B C25B 1.847(9) . ?
P3B C49B 1.832(9) . ?
P3B C43B 1.837(9) . ?
P3B C37B 1.839(9) . ?
P4B C61B 1.826(9) . ?
P4B C55B 1.832(8) . ?
P4B C67B 1.844(8) . ?
N1B C73B 1.342(11) . ?
N1B C77B 1.357(10) . ?
N2B C82B 1.332(12) . ?
N2B C78B 1.354(11) . ?
C1B C6B 1.364(14) . ?
C1B C2B 1.383(13) . ?
C2B C3B 1.364(13) . ?
C3B C4B 1.384(19) . ?
C4B C5B 1.39(2) . ?
C5B C6B 1.340(17) . ?
C7B C12B 1.390(13) . ?
C7B C8B 1.426(14) . ?
C8B C9B 1.396(14) . ?
C9B C10B 1.351(16) . ?
C10B C11B 1.328(16) . ?
C11B C12B 1.411(14) . ?
C13B C14B 1.395(13) . ?
C13B C18B 1.398(15) . ?
C14B C15B 1.400(19) . ?
C15B C16B 1.38(2) . ?
C16B C17B 1.38(2) . ?
C17B C18B 1.393(15) . ?
C19B C24B 1.390(12) . ?
C19B C20B 1.399(12) . ?
C20B C21B 1.360(13) . ?
C21B C22B 1.377(15) . ?
C22B C23B 1.333(15) . ?
C23B C24B 1.394(13) . ?
C25B C30B 1.392(14) . ?
C25B C26B 1.400(13) . ?
C26B C27B 1.385(13) . ?
C27B C28B 1.380(19) . ?
C28B C29B 1.360(19) . ?
C29B C30B 1.391(14) . ?
C31B C36B 1.377(12) . ?
C31B C32B 1.384(12) . ?
C32B C33B 1.371(13) . ?
C33B C34B 1.401(14) . ?
C34B C35B 1.358(15) . ?
C35B C36B 1.386(14) . ?
C37B C38B 1.356(14) . ?
C37B C42B 1.392(13) . ?
C38B C39B 1.438(16) . ?
C39B C40B 1.35(2) . ?
C40B C41B 1.356(19) . ?
C41B C42B 1.381(15) . ?
C43B C44B 1.373(13) . ?
C43B C48B 1.382(13) . ?
C44B C45B 1.366(14) . ?
C45B C46B 1.342(19) . ?
C46B C47B 1.33(2) . ?
C47B C48B 1.392(16) . ?
C49B C54B 1.383(12) . ?
C49B C50B 1.385(12) . ?
C50B C51B 1.380(15) . ?
C51B C52B 1.366(19) . ?
C52B C53B 1.381(16) . ?
C53B C54B 1.414(13) . ?
C55B C56B 1.387(14) . ?
C55B C60B 1.393(13) . ?
C56B C57B 1.389(14) . ?
C57B C58B 1.38(2) . ?
C58B C59B 1.38(2) . ?
C59B C60B 1.419(15) . ?
C61B C66B 1.358(12) . ?
C61B C62B 1.418(12) . ?
C62B C63B 1.320(14) . ?
C63B C64B 1.374(16) . ?
C64B C65B 1.398(15) . ?
C65B C66B 1.385(12) . ?
C67B C68B 1.401(13) . ?
C67B C72B 1.410(12) . ?
C68B C69B 1.376(13) . ?
C69B C70B 1.370(16) . ?
C70B C71B 1.410(16) . ?
C71B C72B 1.395(14) . ?
C73B C74B 1.392(13) . ?
C74B C75B 1.364(15) . ?
C75B C76B 1.372(15) . ?
C76B C77B 1.411(13) . ?
C77B C78B 1.472(13) . ?
C78B C79B 1.398(12) . ?
C79B C80B 1.383(17) . ?
C80B C81B 1.402(18) . ?
C81B C82B 1.381(14) . ?
P5A F3A 1.41(2) . ?
P5A F4A 1.526(14) . ?
P5A F5A 1.535(10) . ?
P5A F2A 1.552(11) . ?
P5A F6A 1.595(10) . ?
P5A F1A 1.682(14) . ?
P5B F4B 1.446(18) . ?
P5B F6B 1.532(18) . ?
P5B F3B 1.567(19) . ?
P5B F1B 1.574(16) . ?
P5B F5B 1.588(13) . ?
P5B F2B 1.626(15) . ?
